data_2207175
loop_
_publ_author_name
'Krishnaiah, M.'
'Ravi Kumar, R.'
'Jagadeesh Kumar, N.'
'Gunasekar, D.'
'Jayaprakasam, B.'

_publ_section_title
;
 5,2'-Dihydroxy-7-methoxyflavanone
;
_journal_coeditor_code CI6641
_journal_issue 11
_journal_name_full 'Acta Crystallographica Section E'
_journal_page_first o3565
_journal_page_last o3567
_journal_paper_doi 10.1107/S1600536805030758
_journal_volume 61
_journal_year 2005
_chemical_formula_iupac 'C16 H14 O5'
_chemical_formula_moiety 'C16 H14 O5'
_chemical_formula_sum 'C16 H14 O5'
_chemical_formula_weight 286.27
_chemical_melting_point 200
_chemical_name_common Dihydroechioidinin
_chemical_name_systematic 5,2'-Dihydroxy-7-methoxyflavanone
_space_group_IT_number 14
_symmetry_cell_setting monoclinic
_symmetry_space_group_name_Hall '-P 2ybc'
_symmetry_space_group_name_H-M 'P 1 21/c 1'
_atom_sites_solution_hydrogens geom
_atom_sites_solution_primary direct
_atom_sites_solution_secondary difmap
_audit_creation_method SHELXL97
_cell_angle_alpha 90.00
_cell_angle_beta 105.59(2)
_cell_angle_gamma 90.00
_cell_formula_units_Z 4
_cell_length_a 10.1961(10)
_cell_length_b 7.5600(8)
_cell_length_c 18.243(2)
_cell_measurement_reflns_used 25
_cell_measurement_temperature 298(2)
_cell_measurement_theta_max 25
_cell_measurement_theta_min 2
_cell_volume 1354.5(3)
_computing_cell_refinement 'CAD-4 Software'
_computing_data_collection 'CAD-4 Software (Enraf--Nonius, 1994)'
_computing_data_reduction 'XCAD4 in WinGX (Farrugia, 1999)'
_computing_molecular_graphics 'ORTEP-3 for Windows (Farrugia, 1997)'
_computing_publication_material SHELXL97
_computing_structure_refinement 'SHELXL97 (Sheldrick, 1997)'
_computing_structure_solution 'SHELXS97 (Sheldrick, 1997)'
_diffrn_ambient_temperature 298(2)
_diffrn_measured_fraction_theta_full 0.987
_diffrn_measured_fraction_theta_max 0.987
_diffrn_measurement_device_type 'Enraf--Nonius CAD-4'
_diffrn_measurement_method \w/2\q
_diffrn_radiation_monochromator graphite
_diffrn_radiation_source 'fine-focus sealed tube'
_diffrn_radiation_type MoK\a
_diffrn_radiation_wavelength 0.71073
_diffrn_reflns_av_R_equivalents 0.0481
_diffrn_reflns_av_sigmaI/netI 0.0830
_diffrn_reflns_limit_h_max 11
_diffrn_reflns_limit_h_min -12
_diffrn_reflns_limit_k_max 8
_diffrn_reflns_limit_k_min 0
_diffrn_reflns_limit_l_max 21
_diffrn_reflns_limit_l_min -20
_diffrn_reflns_number 2475
_diffrn_reflns_theta_full 24.98
_diffrn_reflns_theta_max 24.98
_diffrn_reflns_theta_min 2.07
_diffrn_standards_decay_% 0
_diffrn_standards_interval_time 60
_diffrn_standards_number 2
_exptl_absorpt_coefficient_mu 0.105
_exptl_absorpt_correction_T_max 0.970
_exptl_absorpt_correction_T_min 0.950
_exptl_absorpt_correction_type psi-scan
_exptl_absorpt_process_details '(North et al., 1968)'
_exptl_crystal_colour colourless
_exptl_crystal_density_diffrn 1.404
_exptl_crystal_density_meas 1.40
_exptl_crystal_density_method 'not measured'
_exptl_crystal_description Needle
_exptl_crystal_F_000 600
_exptl_crystal_size_max 0.40
_exptl_crystal_size_mid 0.20
_exptl_crystal_size_min 0.20
_refine_diff_density_max 0.207
_refine_diff_density_min -0.273
_refine_ls_extinction_method none
_refine_ls_goodness_of_fit_ref 0.963
_refine_ls_hydrogen_treatment constr
_refine_ls_matrix_type full
_refine_ls_number_parameters 190
_refine_ls_number_reflns 2346
_refine_ls_number_restraints 0
_refine_ls_restrained_S_all 0.963
_refine_ls_R_factor_all 0.1501
_refine_ls_R_factor_gt 0.0638
_refine_ls_shift/su_max 0.001
_refine_ls_shift/su_mean 0.000
_refine_ls_structure_factor_coef Fsqd
_refine_ls_weighting_details 'calc w = 1/[\s^2^(Fo^2^)+(0.096P)^2^] where P = (Fo^2^+2Fc^2^)/3'
_refine_ls_weighting_scheme calc
_refine_ls_wR_factor_gt 0.1559
_refine_ls_wR_factor_ref 0.2006
_reflns_number_gt 1066
_reflns_number_total 2346
_reflns_threshold_expression I>2\s(I)
_cod_data_source_file ci6641.cif
_cod_data_source_block I
_cod_depositor_comments
;
The following automatic conversions were performed:
'_geom_bond_publ_flag' value 'Yes' changed to 'yes' according to
'/home/saulius/struct/CIF-dictionaries/cif_core.dic' dictionary named
'cif_core.dic' version 2.4.1 from 2010-06-29 (6
times).

'_geom_angle_publ_flag' value 'Yes' changed to 'yes' according to
'/home/saulius/struct/CIF-dictionaries/cif_core.dic' dictionary named
'cif_core.dic' version 2.4.1 from 2010-06-29 (2
times).

'_geom_torsion_publ_flag' value 'Yes' changed to 'yes' according
to '/home/saulius/struct/CIF-dictionaries/cif_core.dic' dictionary named
'cif_core.dic' version 2.4.1 from 2010-06-29 (4 times).

Automatic conversion script
Id: cif_fix_enum 1527 2010-12-29 10:47:43Z saulius 

The following automatic conversions were performed:

'_geom_bond_publ_flag' value 'Yes' changed to 'yes' according to
/home/saulius/struct/CIF-dictionaries/cif_core.dic dictionary named
'cif_core.dic' version 2.4.1 from 2010-06-29 (6
times).

'_geom_angle_publ_flag' value 'Yes' changed to 'yes'
according to /home/saulius/struct/CIF-dictionaries/cif_core.dic
dictionary named 'cif_core.dic' version 2.4.1 from 2010-06-29 (2
times).

'_geom_torsion_publ_flag' value 'Yes' changed to 'yes'
according to /home/saulius/struct/CIF-dictionaries/cif_core.dic
dictionary named 'cif_core.dic' version 2.4.1 from 2010-06-29 (4
times).

Automatic conversion script
Id: cif_fix_values 1715 2011-07-08 13:25:40Z adriana 
;
_cod_original_sg_symbol_H-M 'P 21/c'
_cod_database_code 2207175

loop_
_symmetry_equiv_pos_as_xyz
'x, y, z'
'-x, y+1/2, -z+1/2'
'-x, -y, -z'
'x, -y-1/2, z-1/2'

loop_
_atom_site_label
_atom_site_fract_x
_atom_site_fract_y
_atom_site_fract_z
_atom_site_U_iso_or_equiv
_atom_site_adp_type
_atom_site_calc_flag
_atom_site_refinement_flags
_atom_site_occupancy
_atom_site_type_symbol
O1 0.7862(3) 0.8564(4) 0.11376(15) 0.0513(9) Uani d . 1 O
C2 0.7243(4) 0.8550(7) 0.1737(2) 0.0502(13) Uani d . 1 C
H2 0.6731 0.9659 0.1694 0.060 Uiso calc R 1 H
C3 0.6215(5) 0.7099(6) 0.1675(2) 0.0531(13) Uani d . 1 C
H3A 0.6685 0.5975 0.1787 0.064 Uiso calc R 1 H
H3B 0.5710 0.7291 0.2049 0.064 Uiso calc R 1 H
C4 0.5239(4) 0.7019(6) 0.0897(2) 0.0398(10) Uani d . 1 C
O4 0.4078(3) 0.6378(4) 0.08009(16) 0.0520(9) Uani d . 1 O
C4a 0.5717(4) 0.7694(5) 0.0278(2) 0.0344(10) Uani d . 1 C
C5 0.4923(4) 0.7536(5) -0.0478(2) 0.0376(10) Uani d . 1 C
O5 0.3687(3) 0.6774(5) -0.06541(17) 0.0561(9) Uani d . 1 O
H5 0.3502 0.6469 -0.0262 0.084 Uiso calc R 1 H
C6 0.5448(4) 0.8175(6) -0.1064(2) 0.0420(11) Uani d . 1 C
H6 0.4942 0.8057 -0.1568 0.050 Uiso calc R 1 H
C7 0.6685(5) 0.8961(7) -0.0901(2) 0.0490(12) Uani d . 1 C
O7 0.7032(3) 0.9608(5) -0.15116(16) 0.0638(10) Uani d . 1 O
C8 0.7512(4) 0.9108(7) -0.0157(2) 0.0502(12) Uani d . 1 C
H8 0.8371 0.9623 -0.0052 0.060 Uiso calc R 1 H
C8a 0.6999(4) 0.8455(6) 0.0414(2) 0.0398(11) Uani d . 1 C
C9 0.8270(5) 1.0538(8) -0.1396(3) 0.0742(16) Uani d . 1 C
H9A 0.8383 1.0916 -0.1877 0.111 Uiso calc R 1 H
H9B 0.9013 0.9778 -0.1150 0.111 Uiso calc R 1 H
H9C 0.8259 1.1552 -0.1081 0.111 Uiso calc R 1 H
C1' 0.8284(4) 0.8631(6) 0.2479(2) 0.0399(10) Uani d . 1 C
C2' 0.7972(4) 0.9449(6) 0.3094(2) 0.0412(10) Uani d . 1 C
O2' 0.6685(3) 1.0117(4) 0.29596(16) 0.0570(9) Uani d . 1 O
H2' 0.6555 1.0456 0.3361 0.086 Uiso calc R 1 H
C3' 0.8925(4) 0.9548(6) 0.3787(2) 0.0500(12) Uani d . 1 C
H3' 0.8703 1.0094 0.4194 0.060 Uiso calc R 1 H
C4' 1.0203(4) 0.8847(7) 0.3883(3) 0.0622(15) Uani d . 1 C
H4' 1.0841 0.8932 0.4354 0.075 Uiso calc R 1 H
C5' 1.0551(4) 0.8014(7) 0.3286(3) 0.0568(13) Uani d . 1 C
H5' 1.1417 0.7543 0.3350 0.068 Uiso calc R 1 H
C6' 0.9583(4) 0.7900(6) 0.2591(2) 0.0456(11) Uani d . 1 C
H6' 0.9801 0.7324 0.2189 0.055 Uiso calc R 1 H

loop_
_atom_site_aniso_label
_atom_site_aniso_U_11
_atom_site_aniso_U_22
_atom_site_aniso_U_33
_atom_site_aniso_U_12
_atom_site_aniso_U_13
_atom_site_aniso_U_23
O1 0.0478(16) 0.062(2) 0.0432(15) -0.0179(17) 0.0112(13) 0.0004(16)
C2 0.040(2) 0.070(4) 0.043(2) -0.008(2) 0.0166(19) -0.004(2)
C3 0.069(3) 0.046(3) 0.039(2) -0.020(3) 0.006(2) 0.006(2)
C4 0.041(2) 0.028(2) 0.049(2) -0.003(2) 0.0082(19) -0.003(2)
O4 0.0464(16) 0.055(2) 0.0545(18) -0.0102(17) 0.0137(14) -0.0009(17)
C4a 0.039(2) 0.025(2) 0.043(2) -0.0086(19) 0.0163(17) -0.0034(19)
C5 0.045(2) 0.019(2) 0.045(2) -0.002(2) 0.0058(19) -0.0075(19)
O5 0.0438(17) 0.068(2) 0.0509(18) -0.0116(17) 0.0034(14) -0.0069(16)
C6 0.059(3) 0.030(2) 0.036(2) 0.012(2) 0.0102(19) 0.0014(19)
C7 0.062(3) 0.048(3) 0.044(2) -0.002(2) 0.025(2) 0.003(2)
O7 0.082(2) 0.062(3) 0.0541(19) -0.007(2) 0.0306(17) 0.0021(18)
C8 0.058(2) 0.048(3) 0.046(2) -0.020(2) 0.016(2) 0.001(2)
C8a 0.046(2) 0.034(3) 0.039(2) -0.005(2) 0.0109(18) 0.0003(19)
C9 0.099(4) 0.071(4) 0.067(3) -0.020(4) 0.046(3) 0.009(3)
C1' 0.041(2) 0.041(3) 0.035(2) -0.001(2) 0.0066(17) -0.001(2)
C2' 0.037(2) 0.038(3) 0.049(2) 0.005(2) 0.0130(18) -0.002(2)
O2' 0.0500(17) 0.063(2) 0.0570(17) 0.0136(17) 0.0120(14) -0.0047(17)
C3' 0.058(3) 0.045(3) 0.041(2) 0.003(3) 0.0038(19) -0.015(2)
C4' 0.052(3) 0.075(4) 0.047(2) 0.011(3) -0.009(2) -0.008(3)
C5' 0.041(2) 0.063(4) 0.061(3) 0.010(3) 0.004(2) -0.009(3)
C6' 0.048(2) 0.036(3) 0.052(2) 0.001(2) 0.013(2) -0.006(2)

loop_
_atom_type_symbol
_atom_type_description
_atom_type_scat_dispersion_real
_atom_type_scat_dispersion_imag
_atom_type_scat_source
C C 0.0033 0.0016 'International Tables Vol C Tables 4.2.6.8 and 6.1.1.4'
H H 0.0000 0.0000 'International Tables Vol C Tables 4.2.6.8 and 6.1.1.4'
O O 0.0106 0.0060 'International Tables Vol C Tables 4.2.6.8 and 6.1.1.4'

loop_
_geom_angle_atom_site_label_1
_geom_angle_atom_site_label_2
_geom_angle_atom_site_label_3
_geom_angle
_geom_angle_publ_flag
C8a O1 C2 116.2(3) no
O1 C2 C1' 110.5(3) no
O1 C2 C3 113.5(4) yes
C1' C2 C3 114.5(4) no
O1 C2 H2 105.8 no
C1' C2 H2 105.8 no
C3 C2 H2 105.8 no
C4 C3 C2 111.9(4) no
C4 C3 H3A 109.2 no
C2 C3 H3A 109.2 no
C4 C3 H3B 109.2 no
C2 C3 H3B 109.2 no
H3A C3 H3B 107.9 no
O4 C4 C4a 122.4(4) no
O4 C4 C3 120.8(4) no
C4a C4 C3 116.8(4) no
C8a C4a C5 118.6(4) no
C8a C4a C4 120.5(4) no
C5 C4a C4 120.9(4) no
O5 C5 C6 119.4(4) no
O5 C5 C4a 121.8(4) no
C6 C5 C4a 118.8(4) no
C5 O5 H5 109.5 no
C7 C6 C5 120.4(4) no
C7 C6 H6 119.8 no
C5 C6 H6 119.8 no
O7 C7 C6 114.4(4) no
O7 C7 C8 123.3(4) no
C6 C7 C8 122.2(4) no
C7 O7 C9 118.7(4) yes
C8a C8 C7 117.0(4) no
C8a C8 H8 121.5 no
C7 C8 H8 121.5 no
C8 C8a O1 115.4(3) no
C8 C8a C4a 122.9(4) no
O1 C8a C4a 121.6(3) no
O7 C9 H9A 109.5 no
O7 C9 H9B 109.5 no
H9A C9 H9B 109.5 no
O7 C9 H9C 109.5 no
H9A C9 H9C 109.5 no
H9B C9 H9C 109.5 no
C2' C1' C6' 118.1(3) no
C2' C1' C2 119.5(4) no
C6' C1' C2 122.4(4) no
O2' C2' C3' 123.6(4) no
O2' C2' C1' 115.9(3) no
C3' C2' C1' 120.5(4) no
C2' O2' H2' 109.5 no
C2' C3' C4' 120.6(4) no
C2' C3' H3' 119.7 no
C4' C3' H3' 119.7 no
C3' C4' C5' 120.6(4) no
C3' C4' H4' 119.7 no
C5' C4' H4' 119.7 no
C6' C5' C4' 118.6(4) no
C6' C5' H5' 120.7 no
C4' C5' H5' 120.7 no
C5' C6' C1' 121.6(4) no
C5' C6' H6' 119.2 no
C1' C6' H6' 119.2 no

loop_
_geom_bond_atom_site_label_1
_geom_bond_atom_site_label_2
_geom_bond_distance
_geom_bond_publ_flag
O1 C8a 1.377(4) no
O1 C2 1.402(4) yes
C2 C1' 1.480(5) yes
C2 C3 1.500(6) yes
C2 H2 0.98 no
C3 C4 1.499(5) no
C3 H3A 0.97 no
C3 H3B 0.97 no
C4 O4 1.248(5) yes
C4 C4a 1.439(5) no
C4a C8a 1.388(5) no
C4a C5 1.404(5) no
C5 O5 1.344(4) yes
C5 C6 1.403(6) no
O5 H5 0.82 no
C6 C7 1.353(6) no
C6 H6 0.93 no
C7 O7 1.349(5) no
C7 C8 1.396(6) no
O7 C9 1.410(5) yes
C8 C8a 1.377(5) no
C8 H8 0.93 no
C9 H9A 0.96 no
C9 H9B 0.96 no
C9 H9C 0.96 no
C1' C2' 1.391(5) no
C1' C6' 1.398(5) no
C2' O2' 1.366(4) no
C2' C3' 1.374(5) no
O2' H2' 0.82 no
C3' C4' 1.374(6) no
C3' H3' 0.93 no
C4' C5' 1.385(6) no
C4' H4' 0.93 no
C5' C6' 1.384(5) no
C5' H5' 0.93 no
C6' H6' 0.93 no

loop_
_geom_hbond_atom_site_label_D
_geom_hbond_atom_site_label_H
_geom_hbond_atom_site_label_A
_geom_hbond_site_symmetry_A
_geom_hbond_distance_DH
_geom_hbond_distance_HA
_geom_hbond_distance_DA
_geom_hbond_angle_DHA
O2' H2' O4 2_655 0.82 1.94 2.752(4) 170
O5 H5 O4 . 0.82 1.87 2.593(4) 146
C2 H2 O2' . 0.98 2.35 2.717(5) 101
C5' H5' O5 4_676 0.93 2.58 3.266(6) 131

loop_
_geom_torsion_atom_site_label_1
_geom_torsion_atom_site_label_2
_geom_torsion_atom_site_label_3
_geom_torsion_atom_site_label_4
_geom_torsion
_geom_torsion_publ_flag
C8a O1 C2 C1' 178.7(4) no
C8a O1 C2 C3 48.5(5) no
O1 C2 C3 C4 -48.5(6) no
C1' C2 C3 C4 -176.7(4) no
C2 C3 C4 O4 -154.8(4) no
C2 C3 C4 C4a 25.9(6) yes
O4 C4 C4a C8a 177.6(4) no
C3 C4 C4a C8a -3.1(6) no
O4 C4 C4a C5 -4.8(7) no
C3 C4 C4a C5 174.4(4) no
C8a C4a C5 O5 178.3(4) no
C4 C4a C5 O5 0.8(6) no
C8a C4a C5 C6 -0.9(6) no
C4 C4a C5 C6 -178.4(4) no
O5 C5 C6 C7 179.4(4) no
C4a C5 C6 C7 -1.4(6) no
C5 C6 C7 O7 -176.2(4) no
C5 C6 C7 C8 2.7(7) no
C6 C7 O7 C9 176.6(4) no
C8 C7 O7 C9 -2.4(7) no
O7 C7 C8 C8a 177.2(4) no
C6 C7 C8 C8a -1.7(7) no
C7 C8 C8a O1 177.8(4) no
C7 C8 C8a C4a -0.6(7) no
C2 O1 C8a C8 157.0(4) yes
C2 O1 C8a C4a -24.6(6) no
C5 C4a C8a C8 1.9(6) no
C4 C4a C8a C8 179.4(4) no
C5 C4a C8a O1 -176.4(4) no
C4 C4a C8a O1 1.2(6) no
O1 C2 C1' C2' 149.4(4) yes
C3 C2 C1' C2' -80.9(6) no
O1 C2 C1' C6' -31.0(6) no
C3 C2 C1' C6' 98.6(5) yes
C6' C1' C2' O2' -179.0(4) no
C2 C1' C2' O2' 0.6(6) no
C6' C1' C2' C3' 0.8(7) no
C2 C1' C2' C3' -179.7(4) no
O2' C2' C3' C4' 180.0(4) no
C1' C2' C3' C4' 0.2(7) no
C2' C3' C4' C5' -0.5(8) no
C3' C4' C5' C6' -0.2(8) no
C4' C5' C6' C1' 1.2(7) no
C2' C1' C6' C5' -1.5(7) no
C2 C1' C6' C5' 178.9(5) no

loop_
_cod_related_entry_id
_cod_related_entry_database
_cod_related_entry_code
1 ChemSpider 21128676
